data_2227112
loop_
_publ_author_name
'Nawaz, Sidra'
'Sadaf, Sana'
'Fettouhi, Mohammed'
'Fazal, Atif'
'Ahmad, Saeed'

_publ_section_title
;
 Dibromidobis(<i>N</i>,<i>N</i>,<i>N</i>',<i>N</i>'-tetramethylthiourea-\k<i>S</i>)cadmium(II)
;
_journal_coeditor_code WM2371
_journal_issue 8
_journal_name_full 'Acta Crystallographica Section E'
_journal_page_first m950
_journal_paper_doi 10.1107/S1600536810028102
_journal_volume 66
_journal_year 2010
_chemical_formula_iupac '[Cd Br2 (C5 H12 N2 S)2]'
_chemical_formula_moiety 'C10 H24 Br2 Cd N4 S2'
_chemical_formula_sum 'C10 H24 Br2 Cd N4 S2'
_chemical_formula_weight 536.67
_chemical_name_systematic
;
Dibromidobis(<i>N</i>,<i>N</i>,<i>N</i>',<i>N</i>'-tetramethylthiourea-
\k<i>S</i>)cadmium(II)
;
_space_group_IT_number 15
_symmetry_cell_setting monoclinic
_symmetry_space_group_name_Hall '-C 2yc'
_symmetry_space_group_name_H-M 'C 1 2/c 1'
_atom_sites_solution_hydrogens geom
_atom_sites_solution_primary direct
_atom_sites_solution_secondary difmap
_audit_creation_method SHELXL-97
_cell_angle_alpha 90.00
_cell_angle_beta 130.8340(10)
_cell_angle_gamma 90.00
_cell_formula_units_Z 4
_cell_length_a 18.6133(17)
_cell_length_b 10.0690(9)
_cell_length_c 13.4600(12)
_cell_measurement_reflns_used 12678
_cell_measurement_temperature 292(2)
_cell_measurement_theta_max 28.33
_cell_measurement_theta_min 2.49
_cell_volume 1908.6(3)
_computing_cell_refinement 'SAINT (Bruker, 2008)'
_computing_data_collection 'SMART (Bruker, 2008)'
_computing_data_reduction 'SAINT (Bruker, 2008)'
_computing_molecular_graphics 'SHELXTL (Sheldrick, 2008)'
_computing_publication_material 'SHELXTL (Sheldrick, 2008)'
_computing_structure_refinement 'SHELXL97 (Sheldrick, 2008)'
_computing_structure_solution 'SHELXS97 (Sheldrick, 2008)'
_diffrn_ambient_temperature 292(2)
_diffrn_measured_fraction_theta_full 0.998
_diffrn_measured_fraction_theta_max 0.998
_diffrn_measurement_device_type 'Bruker SMART APEX area-detector'
_diffrn_measurement_method \w
_diffrn_radiation_monochromator graphite
_diffrn_radiation_source 'normal-focus sealed tube'
_diffrn_radiation_type MoK\a
_diffrn_radiation_wavelength 0.71073
_diffrn_reflns_av_R_equivalents 0.0277
_diffrn_reflns_av_sigmaI/netI 0.0185
_diffrn_reflns_limit_h_max 24
_diffrn_reflns_limit_h_min -24
_diffrn_reflns_limit_k_max 13
_diffrn_reflns_limit_k_min -13
_diffrn_reflns_limit_l_max 17
_diffrn_reflns_limit_l_min -17
_diffrn_reflns_number 12678
_diffrn_reflns_theta_full 28.33
_diffrn_reflns_theta_max 28.33
_diffrn_reflns_theta_min 2.49
_diffrn_standards_number 0
_exptl_absorpt_coefficient_mu 5.544
_exptl_absorpt_correction_T_max 0.4035
_exptl_absorpt_correction_T_min 0.3496
_exptl_absorpt_correction_type multi-scan
_exptl_absorpt_process_details '(SADABS; Sheldrick, 1996)'
_exptl_crystal_colour colorless
_exptl_crystal_density_diffrn 1.868
_exptl_crystal_density_method 'not measured'
_exptl_crystal_description block
_exptl_crystal_F_000 1048
_exptl_crystal_size_max 0.24
_exptl_crystal_size_mid 0.23
_exptl_crystal_size_min 0.20
_refine_diff_density_max 0.436
_refine_diff_density_min -0.449
_refine_ls_extinction_coef 0.0068(2)
_refine_ls_extinction_expression Fc^*^=kFc[1+0.001xFc^2^\l^3^/sin(2\q)]^-1/4^
_refine_ls_extinction_method 'SHELXTL (Sheldrick, 2008)'
_refine_ls_goodness_of_fit_ref 1.048
_refine_ls_hydrogen_treatment constr
_refine_ls_matrix_type full
_refine_ls_number_parameters 92
_refine_ls_number_reflns 2379
_refine_ls_number_restraints 0
_refine_ls_restrained_S_all 1.048
_refine_ls_R_factor_all 0.0259
_refine_ls_R_factor_gt 0.0212
_refine_ls_shift/su_max 0.001
_refine_ls_shift/su_mean 0.000
_refine_ls_structure_factor_coef Fsqd
_refine_ls_weighting_details 'calc w=1/[\s^2^(Fo^2^)+(0.0250P)^2^+1.3001P] where P=(Fo^2^+2Fc^2^)/3'
_refine_ls_weighting_scheme calc
_refine_ls_wR_factor_gt 0.0504
_refine_ls_wR_factor_ref 0.0520
_reflns_number_gt 2114
_reflns_number_total 2379
_reflns_threshold_expression I>2sigma(I)
_cod_data_source_file wm2371.cif
_cod_data_source_block I
_cod_original_sg_symbol_H-M 'C 2/c'
_cod_database_code 2227112
_cod_database_fobs_code 2227112

loop_
_symmetry_equiv_pos_as_xyz
'x, y, z'
'-x, y, -z+1/2'
'x+1/2, y+1/2, z'
'-x+1/2, y+1/2, -z+1/2'
'-x, -y, -z'
'x, -y, z-1/2'
'-x+1/2, -y+1/2, -z'
'x+1/2, -y+1/2, z-1/2'

loop_
_atom_site_type_symbol
_atom_site_label
_atom_site_fract_x
_atom_site_fract_y
_atom_site_fract_z
_atom_site_U_iso_or_equiv
_atom_site_adp_type
_atom_site_calc_flag
_atom_site_refinement_flags
_atom_site_occupancy
_atom_site_disorder_assembly
_atom_site_disorder_group
Cd Cd1 1.0000 0.70441(2) 0.2500 0.03969(8) Uani d S 1 . .
Br Br1 1.149352(17) 0.56647(3) 0.34643(3) 0.05549(9) Uani d . 1 . .
S S1 1.03619(4) 0.83583(7) 0.44089(5) 0.04794(14) Uani d . 1 . .
N N1 0.91758(14) 0.76405(19) 0.4771(2) 0.0474(4) Uani d . 1 . .
N N2 0.85096(13) 0.8900(2) 0.29223(18) 0.0471(4) Uani d . 1 . .
C C1 0.92634(14) 0.82923(19) 0.39910(19) 0.0366(4) Uani d . 1 . .
C C2 0.8527(2) 0.8077(3) 0.4968(3) 0.0672(7) Uani d . 1 . .
H H2A 0.8267 0.8928 0.4562 0.101 Uiso calc R 1 . .
H H2B 0.8867 0.8145 0.5891 0.101 Uiso calc R 1 . .
H H2C 0.8022 0.7444 0.4580 0.101 Uiso calc R 1 . .
C C3 0.9861(2) 0.6637(3) 0.5706(3) 0.0724(8) Uani d . 1 . .
H H3A 1.0111 0.6189 0.5359 0.109 Uiso calc R 1 . .
H H3B 0.9552 0.6004 0.5851 0.109 Uiso calc R 1 . .
H H3C 1.0369 0.7056 0.6522 0.109 Uiso calc R 1 . .
C C4 0.75337(18) 0.8418(3) 0.2186(3) 0.0694(8) Uani d . 1 . .
H H4A 0.7550 0.7542 0.2480 0.104 Uiso calc R 1 . .
H H4B 0.7211 0.8394 0.1266 0.104 Uiso calc R 1 . .
H H4C 0.7203 0.9005 0.2330 0.104 Uiso calc R 1 . .
C C5 0.8609(2) 0.9921(3) 0.2254(3) 0.0697(8) Uani d . 1 . .
H H5A 0.9218 1.0340 0.2870 0.105 Uiso calc R 1 . .
H H5B 0.8118 1.0573 0.1892 0.105 Uiso calc R 1 . .
H H5C 0.8557 0.9524 0.1561 0.105 Uiso calc R 1 . .

loop_
_atom_site_aniso_label
_atom_site_aniso_U_11
_atom_site_aniso_U_22
_atom_site_aniso_U_33
_atom_site_aniso_U_12
_atom_site_aniso_U_13
_atom_site_aniso_U_23
Cd1 0.04286(13) 0.04283(13) 0.04311(13) 0.000 0.03237(11) 0.000
Br1 0.05068(15) 0.05784(16) 0.05843(16) 0.01407(10) 0.03588(13) 0.00638(11)
S1 0.0391(3) 0.0665(4) 0.0425(3) -0.0082(2) 0.0286(2) -0.0132(2)
N1 0.0572(11) 0.0471(10) 0.0559(11) 0.0041(9) 0.0448(10) 0.0036(8)
N2 0.0448(10) 0.0540(11) 0.0427(10) 0.0038(8) 0.0287(9) -0.0020(8)
C1 0.0406(10) 0.0363(10) 0.0371(10) -0.0014(8) 0.0272(9) -0.0061(8)
C2 0.0799(19) 0.0800(19) 0.0815(19) -0.0012(15) 0.0702(18) -0.0047(15)
C3 0.090(2) 0.0600(16) 0.082(2) 0.0174(15) 0.0627(19) 0.0238(15)
C4 0.0393(13) 0.101(2) 0.0573(16) 0.0026(14) 0.0268(12) -0.0123(15)
C5 0.0804(19) 0.0721(18) 0.0571(15) 0.0165(15) 0.0451(15) 0.0201(14)

loop_
_atom_type_symbol
_atom_type_description
_atom_type_scat_dispersion_real
_atom_type_scat_dispersion_imag
_atom_type_scat_source
C C 0.0033 0.0016 'International Tables Vol C Tables 4.2.6.8 and 6.1.1.4'
H H 0.0000 0.0000 'International Tables Vol C Tables 4.2.6.8 and 6.1.1.4'
N N 0.0061 0.0033 'International Tables Vol C Tables 4.2.6.8 and 6.1.1.4'
S S 0.1246 0.1234 'International Tables Vol C Tables 4.2.6.8 and 6.1.1.4'
Br Br -0.2901 2.4595 'International Tables Vol C Tables 4.2.6.8 and 6.1.1.4'
Cd Cd -0.8075 1.2024 'International Tables Vol C Tables 4.2.6.8 and 6.1.1.4'

loop_
_geom_angle_atom_site_label_1
_geom_angle_atom_site_label_2
_geom_angle_atom_site_label_3
_geom_angle_site_symmetry_1
_geom_angle_site_symmetry_3
_geom_angle
_geom_angle_publ_flag
S1 Cd1 S1 . 2_755 117.70(3) ?
S1 Cd1 Br1 . 2_755 105.899(14) ?
S1 Cd1 Br1 2_755 2_755 106.524(15) ?
S1 Cd1 Br1 . . 106.524(15) ?
S1 Cd1 Br1 2_755 . 105.899(14) ?
Br1 Cd1 Br1 2_755 . 114.676(17) ?
C1 S1 Cd1 . . 100.04(7) ?
C1 N1 C3 . . 122.1(2) ?
C1 N1 C2 . . 122.3(2) ?
C3 N1 C2 . . 114.2(2) ?
C1 N2 C5 . . 121.5(2) ?
C1 N2 C4 . . 122.8(2) ?
C5 N2 C4 . . 114.6(2) ?
N2 C1 N1 . . 119.41(19) ?
N2 C1 S1 . . 121.32(16) ?
N1 C1 S1 . . 119.26(16) ?
N1 C2 H2A . . 109.5 ?
N1 C2 H2B . . 109.5 ?
H2A C2 H2B . . 109.5 ?
N1 C2 H2C . . 109.5 ?
H2A C2 H2C . . 109.5 ?
H2B C2 H2C . . 109.5 ?
N1 C3 H3A . . 109.5 ?
N1 C3 H3B . . 109.5 ?
H3A C3 H3B . . 109.5 ?
N1 C3 H3C . . 109.5 ?
H3A C3 H3C . . 109.5 ?
H3B C3 H3C . . 109.5 ?
N2 C4 H4A . . 109.5 ?
N2 C4 H4B . . 109.5 ?
H4A C4 H4B . . 109.5 ?
N2 C4 H4C . . 109.5 ?
H4A C4 H4C . . 109.5 ?
H4B C4 H4C . . 109.5 ?
N2 C5 H5A . . 109.5 ?
N2 C5 H5B . . 109.5 ?
H5A C5 H5B . . 109.5 ?
N2 C5 H5C . . 109.5 ?
H5A C5 H5C . . 109.5 ?
H5B C5 H5C . . 109.5 ?

loop_
_geom_bond_atom_site_label_1
_geom_bond_atom_site_label_2
_geom_bond_site_symmetry_2
_geom_bond_distance
_geom_bond_publ_flag
Cd1 S1 . 2.5580(6) y
Cd1 S1 2_755 2.5580(6) ?
Cd1 Br1 2_755 2.5735(3) ?
Cd1 Br1 . 2.5735(3) y
S1 C1 . 1.731(2) ?
N1 C1 . 1.335(3) ?
N1 C3 . 1.460(3) ?
N1 C2 . 1.463(3) ?
N2 C1 . 1.331(3) ?
N2 C5 . 1.455(3) ?
N2 C4 . 1.471(3) ?
C2 H2A . 0.9600 ?
C2 H2B . 0.9600 ?
C2 H2C . 0.9600 ?
C3 H3A . 0.9600 ?
C3 H3B . 0.9600 ?
C3 H3C . 0.9600 ?
C4 H4A . 0.9600 ?
C4 H4B . 0.9600 ?
C4 H4C . 0.9600 ?
C5 H5A . 0.9600 ?
C5 H5B . 0.9600 ?
C5 H5C . 0.9600 ?

loop_
_geom_hbond_atom_site_label_D
_geom_hbond_atom_site_label_H
_geom_hbond_atom_site_label_A
_geom_hbond_site_symmetry_A
_geom_hbond_distance_DH
_geom_hbond_distance_HA
_geom_hbond_distance_DA
_geom_hbond_angle_DHA
_geom_hbond_publ_flag
C2 H2A N2 . 0.9600 2.5300 2.855(4) 100.00 y
C5 H5A S1 . 0.9600 2.6500 3.026(3) 104.00 y
